data_7700008
loop_
_publ_author_name
'Liu, Xiaoqing'
'Wang, Yu-Xia'
'Han, Zongsu'
'Han, Tian'
'Shi, Wei'
'Cheng, Peng'

_publ_section_title
;
 Tuning the magnetization dynamics of Tb<sup>III</sup>-based single-chain
 magnets through substitution on the nitronyl nitroxide radical.
;
_journal_issue 24
_journal_name_full 'Dalton transactions (Cambridge, England : 2003)'
_journal_page_first 8989
_journal_page_last 8994
_journal_paper_doi 10.1039/c9dt01704f
_journal_volume 48
_journal_year 2019
_chemical_formula_moiety '0.5(C64 H44 F36 N4 O16 S2 Tb2)'
_chemical_formula_sum 'C32 H22 F18 N2 O8 S Tb'
_chemical_formula_weight 1095.49
_space_group_crystal_system monoclinic
_space_group_IT_number 14
_space_group_name_Hall '-P 2ybc'
_space_group_name_H-M_alt 'P 1 21/c 1'
_symmetry_space_group_name_Hall '-P 2ybc'
_symmetry_space_group_name_H-M 'P 1 21/c 1'
_atom_sites_solution_hydrogens geom
_atom_sites_solution_primary direct
_audit_creation_date 2019-01-10
_audit_creation_method
;
Olex2 1.2
(compiled 2018.05.29 svn.r3508 for OlexSys, GUI svn.r5506)
;
_audit_update_record
;
2019-03-22 deposited with the CCDC.    2019-05-15 downloaded from the CCDC.
;
_cell_angle_alpha 90
_cell_angle_beta 129.695(2)
_cell_angle_gamma 90
_cell_formula_units_Z 8
_cell_length_a 20.8845(9)
_cell_length_b 17.2985(7)
_cell_length_c 29.7057(11)
_cell_measurement_reflns_used 6834
_cell_measurement_temperature 120(10)
_cell_measurement_theta_max 29.2117
_cell_measurement_theta_min 2.9168
_cell_volume 8257.6(6)
_computing_cell_refinement
;
CrysAlisPro, Agilent Technologies,
Version 1.171.35.21 (release 20-01-2012 CrysAlis171 .NET)
(compiled Jan 23 2012,18:06:46)
;
_computing_data_collection
;
CrysAlisPro, Agilent Technologies,
Version 1.171.35.21 (release 20-01-2012 CrysAlis171 .NET)
(compiled Jan 23 2012,18:06:46)
;
_computing_data_reduction
;
CrysAlisPro, Agilent Technologies,
Version 1.171.35.21 (release 20-01-2012 CrysAlis171 .NET)
(compiled Jan 23 2012,18:06:46)
;
_computing_molecular_graphics 'Olex2 (Dolomanov et al., 2009)'
_computing_publication_material 'Olex2 (Dolomanov et al., 2009)'
_computing_structure_refinement 'ShelXL (Sheldrick, 2015)'
_computing_structure_solution 'XS (Sheldrick, 2008)'
_diffrn_ambient_temperature 120(10)
_diffrn_detector_area_resol_mean 16.2116
_diffrn_measured_fraction_theta_full 0.997
_diffrn_measured_fraction_theta_max 0.997
_diffrn_measurement_details
;
#__ type_ start__ end____ width___ exp.time_
  1 omega   39.00   93.00   1.0000   30.0000
omega____ theta____ kappa____ phi______ frames
    -       18.1935  178.0000   90.0000 54

#__ type_ start__ end____ width___ exp.time_
  2 omega  -95.00  -36.00   1.0000   30.0000
omega____ theta____ kappa____ phi______ frames
    -      -18.6622 -178.0000  150.0000 59

#__ type_ start__ end____ width___ exp.time_
  3 omega  -95.00  -39.00   1.0000   30.0000
omega____ theta____ kappa____ phi______ frames
    -      -18.6622 -178.0000  -30.0000 56

#__ type_ start__ end____ width___ exp.time_
  4 omega   17.00   49.00   1.0000   30.0000
omega____ theta____ kappa____ phi______ frames
    -      -18.6622   37.0000  120.0000 32

#__ type_ start__ end____ width___ exp.time_
  5 omega  -56.00    3.00   1.0000   30.0000
omega____ theta____ kappa____ phi______ frames
    -      -18.6622  -57.0000  120.0000 59
;
_diffrn_measurement_device_type 'SuperNova, Single source at offset), Eos'
_diffrn_measurement_method '\w scans'
_diffrn_orient_matrix_UB_11 -0.0098778000
_diffrn_orient_matrix_UB_12 -0.0362159000
_diffrn_orient_matrix_UB_13 0.0106499000
_diffrn_orient_matrix_UB_21 0.0304382000
_diffrn_orient_matrix_UB_22 -0.0044729000
_diffrn_orient_matrix_UB_23 0.0157392000
_diffrn_orient_matrix_UB_31 -0.0116610000
_diffrn_orient_matrix_UB_32 0.0186716000
_diffrn_orient_matrix_UB_33 0.0245683000
_diffrn_radiation_monochromator mirror
_diffrn_radiation_type MoK\a
_diffrn_radiation_wavelength 0.71073
_diffrn_reflns_av_R_equivalents 0.0655
_diffrn_reflns_av_unetI/netI 0.0904
_diffrn_reflns_Laue_measured_fraction_full 0.997
_diffrn_reflns_Laue_measured_fraction_max 0.997
_diffrn_reflns_limit_h_max 24
_diffrn_reflns_limit_h_min -24
_diffrn_reflns_limit_k_max 20
_diffrn_reflns_limit_k_min -19
_diffrn_reflns_limit_l_max 32
_diffrn_reflns_limit_l_min -35
_diffrn_reflns_number 36659
_diffrn_reflns_point_group_measured_fraction_full 0.997
_diffrn_reflns_point_group_measured_fraction_max 0.997
_diffrn_reflns_theta_full 25.009
_diffrn_reflns_theta_max 25.009
_diffrn_reflns_theta_min 2.923
_diffrn_source 'SuperNova (Mo) X-ray Source'
_exptl_absorpt_coefficient_mu 1.893
_exptl_absorpt_correction_T_max 1.00000
_exptl_absorpt_correction_T_min 0.91098
_exptl_absorpt_correction_type multi-scan
_exptl_absorpt_process_details
;
CrysAlisPro, Agilent Technologies,
Version 1.171.35.21 (release 20-01-2012 CrysAlis171 .NET)
(compiled Jan 23 2012,18:06:46)
Empirical absorption correction using spherical harmonics,
 implemented in SCALE3 ABSPACK scaling algorithm.
;
_exptl_crystal_colour 'metallic light blue'
_exptl_crystal_colour_lustre metallic
_exptl_crystal_colour_modifier light
_exptl_crystal_colour_primary blue
_exptl_crystal_density_diffrn 1.762
_exptl_crystal_description plate
_exptl_crystal_F_000 4280
_exptl_crystal_size_max 0.2
_exptl_crystal_size_mid 0.15
_exptl_crystal_size_min 0.15
_refine_diff_density_max 1.405
_refine_diff_density_min -1.065
_refine_diff_density_rms 0.135
_refine_ls_extinction_method none
_refine_ls_goodness_of_fit_ref 1.009
_refine_ls_hydrogen_treatment constr
_refine_ls_matrix_type full
_refine_ls_number_parameters 1185
_refine_ls_number_reflns 14526
_refine_ls_number_restraints 132
_refine_ls_restrained_S_all 1.034
_refine_ls_R_factor_all 0.0630
_refine_ls_R_factor_gt 0.0441
_refine_ls_shift/su_max 0.002
_refine_ls_shift/su_mean 0.000
_refine_ls_structure_factor_coef Fsqd
_refine_ls_weighting_details 'w=1/[\s^2^(Fo^2^)+(0.0100P)^2^] where P=(Fo^2^+2Fc^2^)/3'
_refine_ls_weighting_scheme calc
_refine_ls_wR_factor_gt 0.0703
_refine_ls_wR_factor_ref 0.0796
_reflns_Friedel_coverage 0.000
_reflns_number_gt 11283
_reflns_number_total 14526
_reflns_threshold_expression 'I > 2\s(I)'
_cod_data_source_file c9dt01704f2.cif
_cod_data_source_block 1
_cod_depositor_comments 'Adding full bibliography for 7700008--7700009.cif.'
_cod_database_code 7700008
_shelx_shelxl_version_number 2018/3
_chemical_oxdiff_formula C1H1N1O1TB1
_chemical_oxdiff_usercomment TBL11A
_shelx_space_group_comment
;
The symmetry employed for this shelxl refinement is uniquely defined
by the following loop, which should always be used as a source of
symmetry information in preference to the above space-group names.
They are only intended as comments.
;
_shelx_estimated_absorpt_t_max 0.764
_shelx_estimated_absorpt_t_min 0.703
_reflns_odcompleteness_completeness 99.78
_reflns_odcompleteness_iscentric 1
_reflns_odcompleteness_theta 26.32
_olex2_refinement_description
;
1. Fixed Uiso
 At 1.2 times of:
  All C(H) groups
 At 1.5 times of:
  All C(H,H,H) groups
2. Restrained distances
 C59-F30A
 1.31 with sigma of 0.02
 C59-F28B
 1.31 with sigma of 0.02
 C59-F29B
 1.31 with sigma of 0.02
 F30A-F29B
 2.2 with sigma of 0.02
 F29B-F28B
 2.2 with sigma of 0.02
 F28B-F30A
 2.2 with sigma of 0.02
 C59-F30B
 1.31 with sigma of 0.02
 C59-F28A
 1.31 with sigma of 0.02
 C59-F29A
 1.31 with sigma of 0.02
 F30B-F29A
 2.2 with sigma of 0.02
 F29A-F28A
 2.2 with sigma of 0.02
 F28A-F30B
 2.2 with sigma of 0.02
 C58-F27A
 1.31 with sigma of 0.02
 C58-F26B
 1.31 with sigma of 0.02
 C58-F25A
 1.31 with sigma of 0.02
 F25A-F26B
 2.2 with sigma of 0.02
 F26B-F27A
 2.2 with sigma of 0.02
 F27A-F25A
 2.2 with sigma of 0.02
 C63-F32B
 1.32 with sigma of 0.02
 C63-F33A
 1.32 with sigma of 0.02
 C63-F31B
 1.32 with sigma of 0.02
 F32B-F33A
 2.13 with sigma of 0.02
 F33A-F31B
 2.13 with sigma of 0.02
 F31B-F32B
 2.13 with sigma of 0.02
 C63-F32A
 1.32 with sigma of 0.02
 C63-F33B
 1.32 with sigma of 0.02
 C63-F31A
 1.32 with sigma of 0.02
 F32A-F33B
 2.13 with sigma of 0.02
 F33B-F31A
 2.13 with sigma of 0.02
 F31A-F32A
 2.13 with sigma of 0.02
 C58-F27B
 1.31 with sigma of 0.02
 C58-F26A
 1.31 with sigma of 0.02
 C58-F25B
 1.31 with sigma of 0.02
 F25B-F26A
 2.2 with sigma of 0.02
 F26A-F27B
 2.2 with sigma of 0.02
 F27B-F25B
 2.2 with sigma of 0.02
3. Rigid bond restraints
 F31B, F32B, F33A
 with sigma for 1-2 distances of 0.01 and sigma for 1-3 distances of 0.01
 F32A, F33B, F31A
 with sigma for 1-2 distances of 0.01 and sigma for 1-3 distances of 0.01
4. Uiso/Uaniso restraints and constraints
F32B \\sim F33A \\sim F31B: within 2A with sigma of 0.04 and sigma for terminal
atoms of 0.08
F32A \\sim F33B \\sim F31A: within 2A with sigma of 0.04 and sigma for terminal
atoms of 0.08
Uanis(C59) \\sim Ueq, Uanis(C58) \\sim Ueq: with sigma of 0.002 and sigma for
terminal atoms of 0.004
Uanis(F28A) \\sim Ueq, Uanis(F28B) \\sim Ueq: with sigma of 0.001 and sigma for
terminal atoms of 0.002
Uanis(F32B) \\sim Ueq, Uanis(F33A) \\sim Ueq, Uanis(F31B) \\sim Ueq: with sigma
of 0.005 and sigma for terminal atoms of 0.01
Uanis(F32A) \\sim Ueq, Uanis(F33B) \\sim Ueq, Uanis(F31A) \\sim Ueq: with sigma
of 0.005 and sigma for terminal atoms of 0.01
Uanis(F27B) \\sim Ueq, Uanis(F25B) \\sim Ueq, Uanis(F26A) \\sim Ueq: with sigma
of 0.005 and sigma for terminal atoms of 0.01
Uanis(F27A) \\sim Ueq, Uanis(F26B) \\sim Ueq, Uanis(F25A) \\sim Ueq: with sigma
of 0.005 and sigma for terminal atoms of 0.01
Uanis(F31B) \\sim Ueq: with sigma of 0.002 and sigma for terminal atoms of 0.004
Uanis(F30B) = Uanis(F29A) = Uanis(F28A)
Uanis(F28B) = Uanis(F29B) = Uanis(F30A)
5. Others
 Sof(F28B)=Sof(F29B)=Sof(F30A)=1-FVAR(1)
 Sof(F28A)=Sof(F29A)=Sof(F30B)=FVAR(1)
 Sof(F25B)=Sof(F26A)=Sof(F27B)=1-FVAR(2)
 Sof(F25A)=Sof(F26B)=Sof(F27A)=FVAR(2)
 Sof(F31B)=Sof(F32B)=Sof(F33A)=1-FVAR(3)
 Sof(F31A)=Sof(F32A)=Sof(F33B)=FVAR(3)
6.a Aromatic/amide H refined with riding coordinates:
 C3(H3), C5(H5), C7(H7), C8(H8), C9(H9), C10(H10), C11(H11), C19(H19),
 C24(H24), C29(H29), C35(H35), C37(H37), C39(H39), C40(H40), C41(H41), C42(H42),
  C43(H43), C51(H51), C56(H56), C61(H61)
6.b Idealised Me refined as rotating group:
 C14(H14a,H14b,H14c), C15(H15a,H15b,H15c), C16(H16a,H16b,H16c), C17(H17a,H17b,
 H17c), C46(H46a,H46b,H46c), C47(H47a,H47b,H47c), C48(H48a,H48b,H48c), C49(H49a,
 H49b,H49c)
;
_olex2_submission_special_instructions 'No special instructions were received'

loop_
_space_group_symop_operation_xyz
'x, y, z'
'-x, y+1/2, -z+1/2'
'-x, -y, -z'
'x, -y-1/2, z-1/2'

loop_
_atom_site_label
_atom_site_type_symbol
_atom_site_fract_x
_atom_site_fract_y
_atom_site_fract_z
_atom_site_U_iso_or_equiv
_atom_site_adp_type
_atom_site_occupancy
_atom_site_site_symmetry_order
_atom_site_calc_flag
_atom_site_refinement_flags_posn
_atom_site_refinement_flags_adp
_atom_site_refinement_flags_occupancy
_atom_site_disorder_assembly
_atom_site_disorder_group
C1 C 0.0259(3) 0.5715(3) 0.23696(19) 0.0149(11) Uani 1 1 d . . . . .
C2 C 0.1050(3) 0.5700(3) 0.2952(2) 0.0162(11) Uani 1 1 d . . . . .
C3 C 0.1693(3) 0.6219(3) 0.32036(19) 0.0173(11) Uani 1 1 d . . . . .
H3 H 0.166679 0.667406 0.301325 0.021 Uiso 1 1 calc R . . . .
C4 C 0.2403(3) 0.6003(3) 0.3780(2) 0.0180(12) Uani 1 1 d . . . . .
C5 C 0.2249(3) 0.5332(3) 0.3939(2) 0.0322(15) Uani 1 1 d . . . . .
H5 H 0.264389 0.510287 0.431311 0.039 Uiso 1 1 calc R . . . .
C6 C 0.3190(3) 0.6437(3) 0.4172(2) 0.0196(12) Uani 1 1 d . . . . .
C7 C 0.3224(3) 0.7231(3) 0.4110(2) 0.0233(12) Uani 1 1 d . . . . .
H7 H 0.274424 0.749831 0.379085 0.028 Uiso 1 1 calc R . . . .
C8 C 0.3962(3) 0.7633(3) 0.4516(2) 0.0292(14) Uani 1 1 d . . . . .
H8 H 0.398205 0.817313 0.446942 0.035 Uiso 1 1 calc R . . . .
C9 C 0.4662(3) 0.7258(4) 0.4983(2) 0.0374(16) Uani 1 1 d . . . . .
H9 H 0.515762 0.754103 0.526318 0.045 Uiso 1 1 calc R . . . .
C10 C 0.4643(3) 0.6474(4) 0.5044(2) 0.0379(16) Uani 1 1 d . . . . .
H10 H 0.512793 0.621098 0.536163 0.045 Uiso 1 1 calc R . . . .
C11 C 0.3912(3) 0.6067(3) 0.4641(2) 0.0298(14) Uani 1 1 d . . . . .
H11 H 0.390350 0.552373 0.468569 0.036 Uiso 1 1 calc R . . . .
C12 C -0.0806(3) 0.6083(3) 0.13828(19) 0.0214(12) Uani 1 1 d . . . . .
C13 C -0.1097(3) 0.5350(3) 0.1522(2) 0.0233(13) Uani 1 1 d . . . . .
C14 C -0.0460(3) 0.5910(3) 0.1079(2) 0.0340(14) Uani 1 1 d . . . . .
H14A H -0.004253 0.549879 0.128967 0.051 Uiso 1 1 calc GR . . . .
H14B H -0.020161 0.637635 0.107100 0.051 Uiso 1 1 calc GR . . . .
H14C H -0.091152 0.574049 0.067712 0.051 Uiso 1 1 calc GR . . . .
C15 C -0.1448(3) 0.6727(3) 0.1074(2) 0.0337(15) Uani 1 1 d . . . . .
H15A H -0.195389 0.653614 0.069998 0.051 Uiso 1 1 calc GR . . . .
H15B H -0.122259 0.716264 0.100344 0.051 Uiso 1 1 calc GR . . . .
H15C H -0.158218 0.689790 0.132012 0.051 Uiso 1 1 calc GR . . . .
C16 C -0.1432(3) 0.4696(3) 0.1080(2) 0.0325(15) Uani 1 1 d . . . . .
H16A H -0.190478 0.488405 0.069062 0.049 Uiso 1 1 calc GR . . . .
H16B H -0.161489 0.426945 0.119166 0.049 Uiso 1 1 calc GR . . . .
H16C H -0.099332 0.451383 0.107464 0.049 Uiso 1 1 calc GR . . . .
C17 C -0.1695(3) 0.5536(3) 0.1634(2) 0.0337(15) Uani 1 1 d . . . . .
H17A H -0.147943 0.597372 0.190452 0.051 Uiso 1 1 calc GR . . . .
H17B H -0.175070 0.508445 0.180557 0.051 Uiso 1 1 calc GR . . . .
H17C H -0.224025 0.567011 0.126359 0.051 Uiso 1 1 calc GR . . . .
C18 C -0.1424(3) 0.3481(3) 0.2655(2) 0.0264(13) Uani 1 1 d . . . . .
C19 C -0.0872(3) 0.3650(3) 0.3255(2) 0.0279(13) Uani 1 1 d . . . . .
H19 H -0.108097 0.376671 0.345248 0.034 Uiso 1 1 calc R . . . .
C20 C -0.0014(3) 0.3645(3) 0.3562(2) 0.0246(13) Uani 1 1 d . . . . .
C21 C -0.2359(4) 0.3467(4) 0.2350(3) 0.0442(17) Uani 1 1 d . . . . .
C22 C 0.0563(4) 0.3818(4) 0.4222(3) 0.0396(16) Uani 1 1 d . . . . .
C23 C 0.0005(3) 0.1711(3) 0.1702(2) 0.0224(12) Uani 1 1 d . . . . .
C24 C -0.0709(3) 0.1928(3) 0.1155(2) 0.0264(13) Uani 1 1 d . . . . .
H24 H -0.083576 0.169374 0.081643 0.032 Uiso 1 1 calc R . . . .
C25 C -0.1243(3) 0.2483(3) 0.1090(2) 0.0189(12) Uani 1 1 d . . . . .
C26 C 0.0556(3) 0.1091(3) 0.1728(2) 0.0314(14) Uani 1 1 d . . . . .
C27 C -0.2014(3) 0.2656(3) 0.0452(2) 0.0263(13) Uani 1 1 d . . . . .
C28 C 0.1948(3) 0.3175(3) 0.3040(2) 0.0240(13) Uani 1 1 d . . . . .
C29 C 0.1822(3) 0.3350(3) 0.2533(2) 0.0236(13) Uani 1 1 d . . . . .
H29 H 0.228631 0.336717 0.254380 0.028 Uiso 1 1 calc R . . . .
C30 C 0.1031(3) 0.3501(3) 0.2009(2) 0.0211(12) Uani 1 1 d . . . . .
C31 C 0.2830(3) 0.3075(4) 0.3615(2) 0.0325(14) Uani 1 1 d . . . . .
C32 C 0.0954(3) 0.3653(3) 0.1472(2) 0.0300(14) Uani 1 1 d . . . . .
C33 C 0.5324(3) 0.3204(3) 0.2593(2) 0.0155(11) Uani 1 1 d . . . . .
C34 C 0.5169(3) 0.3231(3) 0.2049(2) 0.0151(11) Uani 1 1 d . . . . .
C35 C 0.4783(3) 0.3795(3) 0.16273(19) 0.0171(11) Uani 1 1 d . . . . .
H35 H 0.452774 0.423776 0.164195 0.020 Uiso 1 1 calc R . . . .
C36 C 0.4804(3) 0.3651(3) 0.1172(2) 0.0166(11) Uani 1 1 d . . . . .
C37 C 0.5214(3) 0.2976(3) 0.1263(2) 0.0189(12) Uani 1 1 d . . . . .
H37 H 0.528848 0.278457 0.099954 0.023 Uiso 1 1 calc R . . . .
C38 C 0.4430(3) 0.4148(3) 0.0649(2) 0.0171(11) Uani 1 1 d . . . . .
C39 C 0.4315(3) 0.4935(3) 0.0671(2) 0.0274(13) Uani 1 1 d . . . . .
H39 H 0.443931 0.515358 0.101283 0.033 Uiso 1 1 calc R . . . .
C40 C 0.4019(3) 0.5400(3) 0.0193(2) 0.0321(14) Uani 1 1 d . . . . .
H40 H 0.394636 0.593785 0.021118 0.039 Uiso 1 1 calc R . . . .
C41 C 0.3827(3) 0.5091(3) -0.0307(2) 0.0316(14) Uani 1 1 d . . . . .
H41 H 0.362448 0.541422 -0.063221 0.038 Uiso 1 1 calc R . . . .
C42 C 0.3932(3) 0.4311(3) -0.0334(2) 0.0272(13) Uani 1 1 d . . . . .
H42 H 0.380444 0.409498 -0.067719 0.033 Uiso 1 1 calc R . . . .
C43 C 0.4223(3) 0.3842(3) 0.0140(2) 0.0257(13) Uani 1 1 d . . . . .
H43 H 0.428215 0.330213 0.011582 0.031 Uiso 1 1 calc R . . . .
C44 C 0.5982(3) 0.2817(3) 0.35631(19) 0.0152(11) Uani 1 1 d . . . . .
C45 C 0.5412(3) 0.3520(3) 0.3412(2) 0.0178(11) Uani 1 1 d . . . . .
C46 C 0.6884(3) 0.3050(3) 0.3870(2) 0.0250(13) Uani 1 1 d . . . . .
H46A H 0.689069 0.346638 0.364873 0.038 Uiso 1 1 calc GR . . . .
H46B H 0.718944 0.260305 0.388945 0.038 Uiso 1 1 calc GR . . . .
H46C H 0.714873 0.323047 0.426646 0.038 Uiso 1 1 calc GR . . . .
C47 C 0.5924(3) 0.2158(3) 0.3874(2) 0.0240(13) Uani 1 1 d . . . . .
H47A H 0.603638 0.235526 0.422730 0.036 Uiso 1 1 calc GR . . . .
H47B H 0.633507 0.176042 0.398177 0.036 Uiso 1 1 calc GR . . . .
H47C H 0.536467 0.193409 0.361257 0.036 Uiso 1 1 calc GR . . . .
C48 C 0.5807(3) 0.4163(3) 0.3854(2) 0.0307(14) Uani 1 1 d . . . . .
H48A H 0.601412 0.395976 0.423407 0.046 Uiso 1 1 calc GR . . . .
H48B H 0.539322 0.456715 0.372656 0.046 Uiso 1 1 calc GR . . . .
H48C H 0.627135 0.438183 0.389082 0.046 Uiso 1 1 calc GR . . . .
C49 C 0.4573(3) 0.3286(3) 0.3234(2) 0.0277(13) Uani 1 1 d . . . . .
H49A H 0.434288 0.285258 0.295880 0.042 Uiso 1 1 calc GR . . . .
H49B H 0.418868 0.372544 0.304737 0.042 Uiso 1 1 calc GR . . . .
H49C H 0.464828 0.312992 0.358261 0.042 Uiso 1 1 calc GR . . . .
C50 C 0.6750(3) 0.0534(3) 0.2672(2) 0.0235(13) Uani 1 1 d . . . . .
C51 C 0.7223(3) 0.0375(3) 0.3267(2) 0.0254(13) Uani 1 1 d . . . . .
H51 H 0.780642 0.030552 0.349641 0.031 Uiso 1 1 calc R . . . .
C52 C 0.6874(3) 0.0315(3) 0.3537(2) 0.0233(13) Uani 1 1 d . . . . .
C53 C 0.7169(4) 0.0539(4) 0.2403(3) 0.0389(16) Uani 1 1 d . . . . .
C54 C 0.7450(4) 0.0097(3) 0.4186(3) 0.0379(16) Uani 1 1 d . . . . .
C55 C 0.2950(3) 0.0332(3) 0.1727(2) 0.0186(12) Uani 1 1 d . . . . .
C56 C 0.2968(3) 0.0587(3) 0.2174(2) 0.0235(12) Uani 1 1 d . . . . .
H56 H 0.245753 0.063494 0.210383 0.028 Uiso 1 1 calc R . . . .
C57 C 0.3703(3) 0.0778(3) 0.2723(2) 0.0229(12) Uani 1 1 d . . . . .
C58 C 0.2096(3) 0.0138(3) 0.1134(2) 0.0358(15) Uani 1 1 d D U . . .
C59 C 0.3638(4) 0.0988(4) 0.3187(3) 0.0498(18) Uani 1 1 d D U . . .
C60 C 0.3742(3) 0.1441(3) 0.0983(2) 0.0217(12) Uani 1 1 d . . . . .
C61 C 0.3270(3) 0.1971(3) 0.1011(2) 0.0252(13) Uani 1 1 d . . . . .
H61 H 0.281665 0.222333 0.066412 0.030 Uiso 1 1 calc R . . . .
C62 C 0.3447(3) 0.2137(3) 0.1533(2) 0.0240(13) Uani 1 1 d . . . . .
C63 C 0.3540(3) 0.1321(3) 0.0388(2) 0.0328(14) Uani 1 1 d D . . . .
C64 C 0.2907(3) 0.2746(3) 0.1531(2) 0.0252(13) Uani 1 1 d . . . . .
F1 F -0.2550(2) 0.3718(2) 0.26681(17) 0.0792(15) Uani 1 1 d . . . . .
F2 F -0.26333(19) 0.2747(2) 0.21892(16) 0.0603(11) Uani 1 1 d . . . . .
F3 F -0.2791(2) 0.3874(3) 0.18595(19) 0.0805(14) Uani 1 1 d . . . . .
F4 F 0.0185(2) 0.4110(3) 0.44052(15) 0.0755(13) Uani 1 1 d . . . . .
F5 F 0.0922(3) 0.3174(2) 0.45232(15) 0.0842(15) Uani 1 1 d . . . . .
F6 F 0.1159(2) 0.4296(3) 0.43843(14) 0.0848(15) Uani 1 1 d . . . . .
F7 F -0.24924(16) 0.32069(17) 0.04074(12) 0.0336(8) Uani 1 1 d . . . . .
F8 F -0.17928(17) 0.28635(18) 0.01368(12) 0.0392(8) Uani 1 1 d . . . . .
F9 F -0.24944(16) 0.20171(16) 0.01944(11) 0.0284(7) Uani 1 1 d . . . . .
F10 F 0.1325(2) 0.1330(2) 0.20324(17) 0.0648(12) Uani 1 1 d . . . . .
F11 F 0.0585(2) 0.04606(18) 0.19952(15) 0.0532(10) Uani 1 1 d . . . . .
F12 F 0.0293(2) 0.0862(2) 0.12114(14) 0.0601(11) Uani 1 1 d . . . . .
F13 F 0.30064(19) 0.3615(2) 0.39976(14) 0.0628(12) Uani 1 1 d . . . . .
F14 F 0.34101(18) 0.3130(2) 0.35583(15) 0.0622(12) Uani 1 1 d . . . . .
F15 F 0.29400(18) 0.2403(2) 0.38615(14) 0.0555(11) Uani 1 1 d . . . . .
F16 F 0.16563(19) 0.38822(19) 0.15883(14) 0.0470(9) Uani 1 1 d . . . . .
F17 F 0.0733(2) 0.3007(2) 0.11587(14) 0.0605(11) Uani 1 1 d . . . . .
F18 F 0.0386(2) 0.4175(2) 0.11277(17) 0.0831(15) Uani 1 1 d . . . . .
F19 F 0.6944(2) 0.1135(2) 0.20570(17) 0.0613(11) Uani 1 1 d . . . . .
F20 F 0.7994(2) 0.0511(3) 0.27858(17) 0.0767(14) Uani 1 1 d . . . . .
F21 F 0.6935(2) -0.0091(2) 0.20626(18) 0.0682(12) Uani 1 1 d . . . . .
F22 F 0.7470(2) 0.0653(2) 0.44965(13) 0.0657(12) Uani 1 1 d . . . . .
F23 F 0.8226(2) -0.0053(3) 0.44134(15) 0.0748(14) Uani 1 1 d . . . . .
F24 F 0.7182(2) -0.0528(2) 0.42799(13) 0.0524(10) Uani 1 1 d . . . . .
F25A F 0.1733(6) 0.0849(4) 0.0853(4) 0.055(3) Uani 0.496(13) 1 d D U P A 1
F25B F 0.1505(5) 0.0542(7) 0.1007(4) 0.071(4) Uani 0.504(13) 1 d D U P A 2
F26A F 0.2128(8) 0.0095(7) 0.0709(5) 0.049(3) Uani 0.504(13) 1 d D U P A 2
F26B F 0.2124(7) -0.0253(6) 0.0781(5) 0.053(4) Uani 0.496(13) 1 d D U P A 1
F27A F 0.1567(5) -0.0137(8) 0.1184(3) 0.056(4) Uani 0.496(13) 1 d D U P A 1
F27B F 0.1927(5) -0.0630(5) 0.1179(3) 0.055(3) Uani 0.504(13) 1 d D U P A 2
F28A F 0.4250(6) 0.1407(6) 0.3616(5) 0.0436(16) Uani 0.583(7) 1 d D U P B 2
F28B F 0.4302(8) 0.1296(7) 0.3666(6) 0.041(2) Uani 0.417(7) 1 d D U P B 1
F29A F 0.3794(3) 0.0253(3) 0.3502(2) 0.0436(16) Uani 0.583(7) 1 d D . P B 2
F29B F 0.3189(5) 0.0583(5) 0.3232(3) 0.041(2) Uani 0.417(7) 1 d D . P B 1
F30A F 0.3092(4) 0.1728(5) 0.2931(3) 0.041(2) Uani 0.417(7) 1 d D . P B 1
F30B F 0.2939(3) 0.1179(4) 0.3027(2) 0.0436(16) Uani 0.583(7) 1 d D . P B 2
F31A F 0.4201(3) 0.1395(4) 0.04340(18) 0.075(2) Uani 0.892(8) 1 d D U P C 1
F31B F 0.4020(16) 0.0785(14) 0.0399(12) 0.029(9) Uani 0.108(8) 1 d D U P C 2
F32A F 0.3249(4) 0.0620(3) 0.01949(18) 0.076(2) Uani 0.892(8) 1 d D U P C 1
F32B F 0.2771(11) 0.1092(18) -0.0045(11) 0.032(10) Uani 0.108(8) 1 d D U P C 2
F33A F 0.363(2) 0.1960(11) 0.0179(12) 0.038(10) Uani 0.108(8) 1 d D U P C 2
F33B F 0.2969(3) 0.1797(3) -0.00200(19) 0.080(2) Uani 0.892(8) 1 d D U P C 1
F34 F 0.33256(17) 0.33985(17) 0.17851(13) 0.0382(8) Uani 1 1 d . . . . .
F35 F 0.22177(18) 0.29350(18) 0.09964(13) 0.0464(9) Uani 1 1 d . . . . .
F36 F 0.26767(18) 0.24960(18) 0.18332(14) 0.0447(9) Uani 1 1 d . . . . .
Tb1 Tb -0.00533(2) 0.30996(2) 0.24594(2) 0.01481(7) Uani 1 1 d . . . . .
Tb2 Tb 0.49146(2) 0.07946(2) 0.23614(2) 0.01491(7) Uani 1 1 d . . . . .
N1 N -0.0288(2) 0.5121(2) 0.20988(17) 0.0191(10) Uani 1 1 d . . . . .
N2 N -0.0084(2) 0.6318(2) 0.19969(16) 0.0168(9) Uani 1 1 d . . . . .
N3 N 0.5636(2) 0.2594(2) 0.29602(16) 0.0157(9) Uani 1 1 d . . . . .
N4 N 0.5230(2) 0.3780(2) 0.28517(16) 0.0163(9) Uani 1 1 d . . . . .
O1 O -0.01933(19) 0.44765(17) 0.23513(13) 0.0225(8) Uani 1 1 d . . . . .
O2 O 0.02332(18) 0.70049(17) 0.21237(13) 0.0197(8) Uani 1 1 d . . . . .
O3 O -0.12644(18) 0.33164(18) 0.23289(14) 0.0195(8) Uani 1 1 d . . . . .
O4 O 0.03592(18) 0.35009(18) 0.33728(13) 0.0189(8) Uani 1 1 d . . . . .
O5 O 0.02826(18) 0.19593(18) 0.21935(14) 0.0181(8) Uani 1 1 d . . . . .
O6 O -0.11843(18) 0.28514(18) 0.14734(13) 0.0185(8) Uani 1 1 d . . . . .
O7 O 0.13998(18) 0.30931(19) 0.30958(14) 0.0213(8) Uani 1 1 d . . . . .
O8 O 0.03611(19) 0.35106(19) 0.19169(14) 0.0220(8) Uani 1 1 d . . . . .
O9 O 0.57856(18) 0.19195(17) 0.28519(13) 0.0171(8) Uani 1 1 d . . . . .
O10 O 0.49041(18) 0.44447(17) 0.26155(13) 0.0194(8) Uani 1 1 d . . . . .
O11 O 0.5980(2) 0.06600(18) 0.23141(14) 0.0216(8) Uani 1 1 d . . . . .
O12 O 0.61345(19) 0.04182(17) 0.33179(13) 0.0198(8) Uani 1 1 d . . . . .
O13 O 0.44315(19) 0.07769(18) 0.28904(13) 0.0210(8) Uani 1 1 d . . . . .
O14 O 0.35648(19) 0.02406(18) 0.17409(14) 0.0225(8) Uani 1 1 d . . . . .
O15 O 0.43297(19) 0.10321(18) 0.13844(13) 0.0201(8) Uani 1 1 d . . . . .
O16 O 0.40183(18) 0.18723(18) 0.20310(13) 0.0184(8) Uani 1 1 d . . . . .
S1 S 0.13018(8) 0.49437(8) 0.34170(6) 0.0344(4) Uani 1 1 d . . . . .
S2 S 0.55783(7) 0.25117(7) 0.18899(5) 0.0200(3) Uani 1 1 d . . . . .

loop_
_atom_site_aniso_label
_atom_site_aniso_U_11
_atom_site_aniso_U_22
_atom_site_aniso_U_33
_atom_site_aniso_U_23
_atom_site_aniso_U_13
_atom_site_aniso_U_12
C1 0.011(3) 0.013(3) 0.017(3) -0.004(2) 0.007(2) 0.002(2)
C2 0.022(3) 0.008(2) 0.020(3) -0.001(2) 0.014(2) 0.002(2)
C3 0.020(3) 0.012(3) 0.019(3) 0.002(2) 0.012(2) 0.001(2)
C4 0.016(3) 0.017(3) 0.017(3) -0.001(2) 0.009(2) 0.001(2)
C5 0.018(3) 0.028(3) 0.017(3) 0.007(3) -0.004(3) -0.010(2)
C6 0.019(3) 0.023(3) 0.012(3) 0.001(2) 0.008(2) -0.001(2)
C7 0.022(3) 0.023(3) 0.026(3) -0.003(2) 0.016(3) -0.004(2)
C8 0.031(3) 0.028(3) 0.037(3) -0.007(3) 0.025(3) -0.012(3)
C9 0.023(3) 0.060(4) 0.023(3) -0.008(3) 0.012(3) -0.021(3)
C10 0.023(3) 0.056(4) 0.022(3) 0.008(3) 0.008(3) -0.007(3)
C11 0.022(3) 0.031(3) 0.025(3) 0.004(3) 0.010(3) -0.002(3)
C12 0.026(3) 0.018(3) 0.008(3) -0.002(2) 0.005(2) -0.004(2)
C13 0.023(3) 0.014(3) 0.019(3) 0.000(2) 0.007(3) 0.002(2)
C14 0.043(4) 0.032(3) 0.022(3) -0.005(3) 0.019(3) -0.004(3)
C15 0.027(3) 0.018(3) 0.021(3) 0.006(2) -0.001(3) -0.001(2)
C16 0.032(3) 0.022(3) 0.016(3) -0.005(2) 0.003(3) -0.005(3)
C17 0.018(3) 0.029(3) 0.040(4) -0.003(3) 0.012(3) -0.006(3)
C18 0.024(3) 0.015(3) 0.034(3) -0.001(3) 0.016(3) 0.000(2)
C19 0.028(3) 0.028(3) 0.042(4) -0.010(3) 0.029(3) -0.003(3)
C20 0.039(4) 0.012(3) 0.029(3) 0.000(2) 0.025(3) -0.003(2)
C21 0.035(4) 0.040(4) 0.069(5) -0.011(4) 0.039(4) -0.002(3)
C22 0.049(4) 0.047(4) 0.028(4) -0.007(3) 0.027(3) -0.001(3)
C23 0.026(3) 0.018(3) 0.028(3) -0.001(2) 0.019(3) 0.001(2)
C24 0.028(3) 0.026(3) 0.020(3) -0.008(2) 0.013(3) 0.004(2)
C25 0.016(3) 0.020(3) 0.014(3) -0.002(2) 0.006(2) -0.009(2)
C26 0.031(4) 0.030(3) 0.027(3) 0.000(3) 0.016(3) 0.014(3)
C27 0.027(3) 0.025(3) 0.026(3) -0.005(3) 0.017(3) -0.008(3)
C28 0.014(3) 0.017(3) 0.034(3) -0.006(2) 0.012(3) -0.002(2)
C29 0.018(3) 0.027(3) 0.026(3) -0.001(3) 0.014(3) -0.004(2)
C30 0.031(3) 0.009(3) 0.031(3) 0.000(2) 0.023(3) 0.000(2)
C31 0.020(3) 0.043(4) 0.031(3) -0.003(3) 0.014(3) 0.000(3)
C32 0.033(4) 0.033(3) 0.032(3) 0.007(3) 0.025(3) 0.002(3)
C33 0.017(3) 0.012(3) 0.017(3) -0.001(2) 0.011(2) -0.002(2)
C34 0.015(3) 0.019(3) 0.013(3) -0.001(2) 0.010(2) -0.003(2)
C35 0.018(3) 0.013(3) 0.021(3) -0.002(2) 0.012(2) 0.000(2)
C36 0.015(3) 0.017(3) 0.018(3) -0.004(2) 0.010(2) -0.001(2)
C37 0.024(3) 0.015(3) 0.019(3) -0.003(2) 0.014(2) -0.004(2)
C38 0.013(3) 0.019(3) 0.016(3) -0.002(2) 0.008(2) -0.004(2)
C39 0.039(3) 0.025(3) 0.013(3) 0.002(2) 0.014(3) -0.001(3)
C40 0.038(4) 0.024(3) 0.027(3) 0.004(3) 0.017(3) 0.004(3)
C41 0.033(3) 0.036(4) 0.018(3) 0.008(3) 0.013(3) -0.002(3)
C42 0.025(3) 0.038(4) 0.018(3) 0.004(3) 0.014(3) 0.005(3)
C43 0.028(3) 0.025(3) 0.026(3) -0.002(3) 0.018(3) 0.001(2)
C44 0.024(3) 0.015(3) 0.008(2) -0.001(2) 0.010(2) -0.003(2)
C45 0.031(3) 0.014(3) 0.013(3) 0.000(2) 0.016(2) -0.002(2)
C46 0.026(3) 0.026(3) 0.015(3) -0.003(2) 0.010(3) -0.008(2)
C47 0.033(3) 0.015(3) 0.017(3) 0.004(2) 0.013(3) 0.001(2)
C48 0.054(4) 0.020(3) 0.023(3) 0.002(2) 0.027(3) 0.003(3)
C49 0.033(3) 0.022(3) 0.032(3) 0.008(3) 0.022(3) 0.006(2)
C50 0.027(3) 0.014(3) 0.039(3) 0.006(3) 0.026(3) 0.001(2)
C51 0.018(3) 0.029(3) 0.027(3) 0.006(3) 0.013(3) 0.005(2)
C52 0.026(3) 0.013(3) 0.022(3) 0.002(2) 0.012(3) 0.004(2)
C53 0.045(4) 0.038(4) 0.052(4) 0.023(3) 0.040(4) 0.016(3)
C54 0.031(4) 0.028(3) 0.037(4) 0.004(3) 0.013(3) 0.010(3)
C55 0.029(3) 0.013(3) 0.019(3) 0.001(2) 0.018(3) -0.004(2)
C56 0.021(3) 0.031(3) 0.021(3) -0.001(2) 0.015(3) -0.001(2)
C57 0.032(3) 0.024(3) 0.024(3) -0.001(2) 0.023(3) 0.001(3)
C58 0.035(2) 0.037(2) 0.036(2) -0.0012(17) 0.0228(17) -0.0012(17)
C59 0.048(2) 0.057(3) 0.052(2) -0.0040(17) 0.0357(18) -0.0036(17)
C60 0.024(3) 0.020(3) 0.015(3) -0.003(2) 0.010(3) -0.011(2)
C61 0.022(3) 0.025(3) 0.020(3) 0.008(2) 0.009(3) 0.008(2)
C62 0.025(3) 0.014(3) 0.035(3) -0.003(3) 0.020(3) -0.003(2)
C63 0.038(4) 0.036(4) 0.023(3) -0.001(3) 0.018(3) 0.003(3)
C64 0.032(3) 0.025(3) 0.027(3) 0.004(3) 0.022(3) 0.005(3)
F1 0.043(2) 0.117(4) 0.099(3) -0.057(3) 0.055(2) -0.018(2)
F2 0.044(2) 0.061(3) 0.091(3) -0.037(2) 0.050(2) -0.0260(19)
F3 0.037(2) 0.093(3) 0.098(3) 0.022(3) 0.037(2) 0.023(2)
F4 0.069(3) 0.121(4) 0.042(2) -0.023(2) 0.038(2) 0.012(3)
F5 0.116(4) 0.063(3) 0.030(2) 0.012(2) 0.027(2) 0.029(3)
F6 0.088(3) 0.131(4) 0.035(2) -0.049(3) 0.039(2) -0.075(3)
F7 0.0219(18) 0.0318(18) 0.0229(17) -0.0023(14) 0.0031(15) 0.0075(14)
F8 0.0343(19) 0.050(2) 0.0266(18) 0.0097(16) 0.0163(16) -0.0058(16)
F9 0.0269(17) 0.0275(17) 0.0177(15) -0.0068(14) 0.0082(14) -0.0072(14)
F10 0.032(2) 0.058(3) 0.106(3) -0.024(2) 0.045(2) 0.0002(19)
F11 0.078(3) 0.028(2) 0.072(3) 0.0154(19) 0.057(2) 0.0249(18)
F12 0.065(3) 0.074(3) 0.037(2) -0.002(2) 0.031(2) 0.035(2)
F13 0.031(2) 0.074(3) 0.039(2) -0.019(2) 0.0017(18) 0.0018(19)
F14 0.020(2) 0.115(4) 0.049(2) 0.014(2) 0.0208(18) 0.003(2)
F15 0.025(2) 0.055(2) 0.054(2) 0.024(2) 0.0099(18) 0.0103(17)
F16 0.054(2) 0.052(2) 0.059(2) -0.0008(19) 0.047(2) -0.0106(18)
F17 0.086(3) 0.069(3) 0.043(2) -0.024(2) 0.049(2) -0.035(2)
F18 0.099(3) 0.114(4) 0.084(3) 0.080(3) 0.081(3) 0.082(3)
F19 0.080(3) 0.056(3) 0.100(3) 0.036(2) 0.082(3) 0.027(2)
F20 0.031(2) 0.137(4) 0.073(3) 0.020(3) 0.038(2) 0.013(2)
F21 0.101(3) 0.054(3) 0.107(3) -0.010(2) 0.093(3) 0.006(2)
F22 0.081(3) 0.042(2) 0.0231(18) -0.0068(17) 0.009(2) 0.018(2)
F23 0.029(2) 0.131(4) 0.043(2) 0.035(2) 0.0137(19) 0.034(2)
F24 0.065(3) 0.046(2) 0.0307(19) 0.0141(18) 0.0235(19) 0.0009(19)
F25A 0.035(5) 0.048(5) 0.037(5) 0.008(4) 0.001(3) 0.001(4)
F25B 0.029(5) 0.087(7) 0.058(6) -0.027(5) 0.010(4) 0.020(5)
F26A 0.045(5) 0.069(7) 0.030(4) -0.010(5) 0.023(4) -0.024(5)
F26B 0.036(5) 0.052(6) 0.041(6) -0.027(5) 0.011(4) 0.003(5)
F27A 0.038(5) 0.083(8) 0.037(4) -0.002(4) 0.020(4) -0.034(5)
F27B 0.040(5) 0.040(5) 0.051(5) -0.006(4) 0.014(4) -0.023(4)
F28A 0.044(2) 0.056(2) 0.040(2) -0.0077(14) 0.0310(16) -0.0029(13)
F28B 0.046(3) 0.046(3) 0.038(3) -0.0074(16) 0.0300(19) -0.0046(16)
F29A 0.044(2) 0.056(2) 0.040(2) -0.0077(14) 0.0310(16) -0.0029(13)
F29B 0.046(3) 0.046(3) 0.038(3) -0.0074(16) 0.0300(19) -0.0046(16)
F30A 0.046(3) 0.046(3) 0.038(3) -0.0074(16) 0.0300(19) -0.0046(16)
F30B 0.044(2) 0.056(2) 0.040(2) -0.0077(14) 0.0310(16) -0.0029(13)
F31A 0.065(3) 0.135(5) 0.045(3) -0.017(3) 0.045(3) -0.020(3)
F31B 0.032(10) 0.032(10) 0.027(10) 0.000(4) 0.020(7) 0.004(4)
F32A 0.127(5) 0.057(3) 0.033(3) -0.022(2) 0.046(3) -0.028(3)
F32B 0.031(12) 0.046(14) 0.025(12) -0.008(8) 0.021(9) -0.009(8)
F33A 0.051(14) 0.026(12) 0.028(12) -0.006(8) 0.021(9) -0.011(9)
F33B 0.096(4) 0.097(4) 0.039(3) 0.033(3) 0.039(3) 0.052(3)
F34 0.039(2) 0.0248(18) 0.045(2) -0.0045(16) 0.0248(17) 0.0083(15)
F35 0.032(2) 0.049(2) 0.0337(19) 0.0048(17) 0.0093(17) 0.0234(16)
F36 0.053(2) 0.040(2) 0.068(2) 0.0225(19) 0.051(2) 0.0224(17)
Tb1 0.01282(14) 0.01141(12) 0.01722(13) -0.00022(10) 0.00821(11) -0.00011(10)
Tb2 0.01762(14) 0.01149(12) 0.01731(13) 0.00006(10) 0.01194(12) 0.00048(10)
N1 0.014(2) 0.011(2) 0.022(2) 0.0000(19) 0.007(2) 0.0007(18)
N2 0.016(2) 0.012(2) 0.017(2) 0.0030(18) 0.0080(19) 0.0021(18)
N3 0.023(2) 0.013(2) 0.018(2) -0.0012(18) 0.016(2) 0.0000(18)
N4 0.021(2) 0.010(2) 0.015(2) -0.0030(18) 0.010(2) -0.0027(18)
O1 0.029(2) 0.0084(17) 0.0217(19) 0.0002(15) 0.0122(17) -0.0021(15)
O2 0.020(2) 0.0099(18) 0.0234(19) 0.0016(15) 0.0108(17) -0.0008(15)
O3 0.0151(19) 0.0178(19) 0.026(2) -0.0015(16) 0.0132(17) -0.0005(14)
O4 0.018(2) 0.0164(18) 0.0203(19) -0.0019(15) 0.0115(17) -0.0020(15)
O5 0.0179(19) 0.0153(18) 0.0209(19) 0.0021(16) 0.0123(17) 0.0049(15)
O6 0.0148(19) 0.0176(19) 0.0133(18) -0.0015(15) 0.0044(16) -0.0021(14)
O7 0.0102(19) 0.026(2) 0.024(2) 0.0020(16) 0.0093(17) 0.0036(15)
O8 0.020(2) 0.023(2) 0.023(2) 0.0031(16) 0.0143(18) 0.0008(16)
O9 0.0188(19) 0.0109(17) 0.0205(18) 0.0012(15) 0.0121(16) 0.0017(14)
O10 0.027(2) 0.0067(17) 0.0236(19) 0.0022(15) 0.0154(17) 0.0036(15)
O11 0.025(2) 0.0175(19) 0.029(2) 0.0023(16) 0.0208(18) 0.0055(16)
O12 0.021(2) 0.0130(18) 0.0231(19) 0.0013(15) 0.0131(17) 0.0053(15)
O13 0.022(2) 0.025(2) 0.0210(19) 0.0008(16) 0.0158(17) -0.0009(16)
O14 0.019(2) 0.022(2) 0.028(2) -0.0022(17) 0.0155(18) -0.0006(16)
O15 0.030(2) 0.0174(19) 0.0215(19) 0.0023(16) 0.0206(18) 0.0009(16)
O16 0.0145(19) 0.0177(18) 0.0186(19) 0.0032(16) 0.0086(16) 0.0038(15)
S1 0.0287(9) 0.0205(7) 0.0250(8) 0.0066(6) 0.0038(7) -0.0091(6)
S2 0.0253(8) 0.0168(7) 0.0239(7) 0.0031(6) 0.0185(6) 0.0043(6)

loop_
_atom_type_symbol
_atom_type_description
_atom_type_scat_dispersion_real
_atom_type_scat_dispersion_imag
_atom_type_scat_source
C C 0.0033 0.0016 'International Tables Vol C Tables 4.2.6.8 and 6.1.1.4'
H H 0.0000 0.0000 'International Tables Vol C Tables 4.2.6.8 and 6.1.1.4'
F F 0.0171 0.0103 'International Tables Vol C Tables 4.2.6.8 and 6.1.1.4'
N N 0.0061 0.0033 'International Tables Vol C Tables 4.2.6.8 and 6.1.1.4'
O O 0.0106 0.0060 'International Tables Vol C Tables 4.2.6.8 and 6.1.1.4'
S S 0.1246 0.1234 'International Tables Vol C Tables 4.2.6.8 and 6.1.1.4'
Tb Tb -0.1723 4.1537 'International Tables Vol C Tables 4.2.6.8 and 6.1.1.4'

loop_
_geom_angle_atom_site_label_1
_geom_angle_atom_site_label_2
_geom_angle_atom_site_label_3
_geom_angle
_geom_angle_site_symmetry_1
_geom_angle_site_symmetry_3
N1 C1 C2 125.9(4) . .
N2 C1 C2 126.9(4) . .
N2 C1 N1 107.2(4) . .
C1 C2 S1 120.3(4) . .
C3 C2 C1 127.9(4) . .
C3 C2 S1 111.7(3) . .
C2 C3 H3 123.6 . .
C2 C3 C4 112.8(4) . .
C4 C3 H3 123.6 . .
C3 C4 C6 126.5(4) . .
C5 C4 C3 110.2(4) . .
C5 C4 C6 123.3(4) . .
C4 C5 H5 122.7 . .
C4 C5 S1 114.7(4) . .
S1 C5 H5 122.7 . .
C7 C6 C4 121.5(4) . .
C11 C6 C4 120.2(4) . .
C11 C6 C7 118.1(5) . .
C6 C7 H7 120.0 . .
C8 C7 C6 119.9(5) . .
C8 C7 H7 120.0 . .
C7 C8 H8 119.5 . .
C9 C8 C7 121.0(5) . .
C9 C8 H8 119.5 . .
C8 C9 H9 120.1 . .
C10 C9 C8 119.8(5) . .
C10 C9 H9 120.1 . .
C9 C10 H10 120.1 . .
C9 C10 C11 119.8(5) . .
C11 C10 H10 120.1 . .
C6 C11 H11 119.3 . .
C10 C11 C6 121.4(5) . .
C10 C11 H11 119.3 . .
C14 C12 C13 114.3(4) . .
C14 C12 C15 111.2(4) . .
C15 C12 C13 114.2(4) . .
N2 C12 C13 99.0(4) . .
N2 C12 C14 106.8(4) . .
N2 C12 C15 110.4(4) . .
C16 C13 C12 114.6(4) . .
C17 C13 C12 113.4(4) . .
C17 C13 C16 110.9(4) . .
N1 C13 C12 99.8(4) . .
N1 C13 C16 110.5(4) . .
N1 C13 C17 106.8(4) . .
C12 C14 H14A 109.5 . .
C12 C14 H14B 109.5 . .
C12 C14 H14C 109.5 . .
H14A C14 H14B 109.5 . .
H14A C14 H14C 109.5 . .
H14B C14 H14C 109.5 . .
C12 C15 H15A 109.5 . .
C12 C15 H15B 109.5 . .
C12 C15 H15C 109.5 . .
H15A C15 H15B 109.5 . .
H15A C15 H15C 109.5 . .
H15B C15 H15C 109.5 . .
C13 C16 H16A 109.5 . .
C13 C16 H16B 109.5 . .
C13 C16 H16C 109.5 . .
H16A C16 H16B 109.5 . .
H16A C16 H16C 109.5 . .
H16B C16 H16C 109.5 . .
C13 C17 H17A 109.5 . .
C13 C17 H17B 109.5 . .
C13 C17 H17C 109.5 . .
H17A C17 H17B 109.5 . .
H17A C17 H17C 109.5 . .
H17B C17 H17C 109.5 . .
C19 C18 C21 117.1(5) . .
O3 C18 C19 128.8(5) . .
O3 C18 C21 114.0(5) . .
C18 C19 H19 120.0 . .
C20 C19 C18 120.0(5) . .
C20 C19 H19 120.0 . .
C19 C20 C22 117.8(5) . .
O4 C20 C19 128.1(5) . .
O4 C20 C22 114.0(5) . .
F1 C21 C18 115.1(5) . .
F1 C21 F2 108.0(5) . .
F1 C21 F3 108.0(5) . .
F2 C21 C18 108.7(5) . .
F3 C21 C18 110.9(5) . .
F3 C21 F2 105.7(5) . .
F4 C22 C20 114.4(5) . .
F4 C22 F5 106.0(5) . .
F5 C22 C20 110.1(5) . .
F6 C22 C20 112.4(5) . .
F6 C22 F4 106.7(5) . .
F6 C22 F5 106.8(5) . .
C24 C23 C26 117.2(5) . .
O5 C23 C24 128.8(5) . .
O5 C23 C26 113.9(4) . .
C23 C24 H24 119.4 . .
C23 C24 C25 121.1(5) . .
C25 C24 H24 119.4 . .
C24 C25 C27 114.8(5) . .
O6 C25 C24 128.9(4) . .
O6 C25 C27 116.2(4) . .
F10 C26 C23 111.2(5) . .
F10 C26 F11 106.2(4) . .
F10 C26 F12 108.4(5) . .
F11 C26 C23 110.4(5) . .
F12 C26 C23 114.1(4) . .
F12 C26 F11 106.0(5) . .
F7 C27 C25 113.1(4) . .
F7 C27 F8 108.2(4) . .
F7 C27 F9 107.0(4) . .
F8 C27 C25 110.9(4) . .
F8 C27 F9 106.6(4) . .
F9 C27 C25 110.6(4) . .
C29 C28 C31 119.8(5) . .
O7 C28 C29 127.4(5) . .
O7 C28 C31 112.8(5) . .
C28 C29 H29 119.3 . .
C28 C29 C30 121.4(5) . .
C30 C29 H29 119.3 . .
C29 C30 C32 117.4(4) . .
O8 C30 C29 128.0(5) . .
O8 C30 C32 114.6(4) . .
F13 C31 C28 110.8(4) . .
F14 C31 C28 113.5(5) . .
F14 C31 F13 106.3(5) . .
F15 C31 C28 112.4(5) . .
F15 C31 F13 106.9(5) . .
F15 C31 F14 106.6(5) . .
F16 C32 C30 114.7(5) . .
F16 C32 F17 105.3(4) . .
F17 C32 C30 110.1(4) . .
F18 C32 C30 111.9(4) . .
F18 C32 F16 107.2(5) . .
F18 C32 F17 107.2(5) . .
N3 C33 C34 125.6(4) . .
N4 C33 C34 127.6(4) . .
N4 C33 N3 106.8(4) . .
C33 C34 S2 119.2(4) . .
C35 C34 C33 129.1(5) . .
C35 C34 S2 111.5(4) . .
C34 C35 H35 123.5 . .
C34 C35 C36 113.1(4) . .
C36 C35 H35 123.5 . .
C35 C36 C38 125.8(4) . .
C37 C36 C35 111.1(4) . .
C37 C36 C38 123.0(4) . .
C36 C37 H37 123.0 . .
C36 C37 S2 114.0(4) . .
S2 C37 H37 123.0 . .
C39 C38 C36 120.4(4) . .
C43 C38 C36 120.6(4) . .
C43 C38 C39 118.9(5) . .
C38 C39 H39 120.2 . .
C40 C39 C38 119.7(5) . .
C40 C39 H39 120.2 . .
C39 C40 H40 119.6 . .
C41 C40 C39 120.9(5) . .
C41 C40 H40 119.6 . .
C40 C41 H41 120.2 . .
C40 C41 C42 119.7(5) . .
C42 C41 H41 120.2 . .
C41 C42 H42 120.1 . .
C41 C42 C43 119.9(5) . .
C43 C42 H42 120.1 . .
C38 C43 H43 119.5 . .
C42 C43 C38 120.9(5) . .
C42 C43 H43 119.5 . .
C46 C44 C45 112.9(4) . .
C47 C44 C45 114.8(4) . .
C47 C44 C46 112.4(4) . .
N3 C44 C45 99.2(3) . .
N3 C44 C46 104.5(4) . .
N3 C44 C47 111.7(4) . .
C48 C45 C44 115.8(4) . .
C48 C45 C49 111.4(4) . .
C48 C45 N4 110.7(4) . .
C49 C45 C44 112.9(4) . .
N4 C45 C44 99.1(4) . .
N4 C45 C49 105.7(4) . .
C44 C46 H46A 109.5 . .
C44 C46 H46B 109.5 . .
C44 C46 H46C 109.5 . .
H46A C46 H46B 109.5 . .
H46A C46 H46C 109.5 . .
H46B C46 H46C 109.5 . .
C44 C47 H47A 109.5 . .
C44 C47 H47B 109.5 . .
C44 C47 H47C 109.5 . .
H47A C47 H47B 109.5 . .
H47A C47 H47C 109.5 . .
H47B C47 H47C 109.5 . .
C45 C48 H48A 109.5 . .
C45 C48 H48B 109.5 . .
C45 C48 H48C 109.5 . .
H48A C48 H48B 109.5 . .
H48A C48 H48C 109.5 . .
H48B C48 H48C 109.5 . .
C45 C49 H49A 109.5 . .
C45 C49 H49B 109.5 . .
C45 C49 H49C 109.5 . .
H49A C49 H49B 109.5 . .
H49A C49 H49C 109.5 . .
H49B C49 H49C 109.5 . .
C51 C50 C53 119.3(5) . .
O11 C50 C51 126.5(5) . .
O11 C50 C53 114.3(5) . .
C50 C51 H51 118.7 . .
C52 C51 C50 122.5(5) . .
C52 C51 H51 118.7 . .
C51 C52 C54 117.8(5) . .
O12 C52 C51 128.3(5) . .
O12 C52 C54 113.9(5) . .
F19 C53 C50 112.2(5) . .
F19 C53 F20 108.7(5) . .
F19 C53 F21 105.7(5) . .
F20 C53 C50 114.8(5) . .
F20 C53 F21 105.4(5) . .
F21 C53 C50 109.5(5) . .
F22 C54 C52 110.6(4) . .
F22 C54 F23 107.8(5) . .
F22 C54 F24 106.1(5) . .
F23 C54 C52 114.3(5) . .
F23 C54 F24 106.1(5) . .
F24 C54 C52 111.6(5) . .
C56 C55 C58 118.1(4) . .
O14 C55 C56 127.3(5) . .
O14 C55 C58 114.6(4) . .
C55 C56 H56 118.7 . .
C55 C56 C57 122.5(5) . .
C57 C56 H56 118.7 . .
C56 C57 C59 116.9(5) . .
O13 C57 C56 127.7(5) . .
O13 C57 C59 115.3(4) . .
F25A C58 C55 106.2(5) . .
F25B C58 C55 114.9(6) . .
F25B C58 F26A 113.0(8) . .
F25B C58 F27B 107.3(7) . .
F26A C58 C55 112.3(7) . .
F26A C58 F27B 102.1(7) . .
F26B C58 C55 115.2(7) . .
F26B C58 F25A 105.4(7) . .
F26B C58 F27A 112.8(7) . .
F27A C58 C55 113.5(6) . .
F27A C58 F25A 102.3(7) . .
F27B C58 C55 106.0(5) . .
C57 C59 F30A 102.5(5) . .
F28A C59 C57 115.0(8) . .
F28A C59 F29A 100.1(7) . .
F28B C59 C57 116.1(11) . .
F28B C59 F30A 97.8(8) . .
F29A C59 C57 104.9(5) . .
F29B C59 C57 118.3(6) . .
F29B C59 F28B 117.4(10) . .
F29B C59 F30A 98.5(6) . .
F30B C59 C57 118.4(6) . .
F30B C59 F28A 113.6(8) . .
F30B C59 F29A 101.3(6) . .
C61 C60 C63 118.2(5) . .
O15 C60 C61 128.3(5) . .
O15 C60 C63 113.5(5) . .
C60 C61 H61 119.5 . .
C62 C61 C60 121.1(5) . .
C62 C61 H61 119.5 . .
C61 C62 C64 118.1(5) . .
O16 C62 C61 128.6(5) . .
O16 C62 C64 113.3(5) . .
F31A C63 C60 111.6(5) . .
F31A C63 F32A 107.6(5) . .
F31A C63 F33B 108.2(5) . .
F31B C63 C60 114.0(12) . .
F32A C63 C60 109.5(5) . .
F32B C63 C60 115.2(12) . .
F32B C63 F31B 103.9(13) . .
F32B C63 F33A 104.0(14) . .
F33A C63 C60 113.7(13) . .
F33A C63 F31B 104.7(14) . .
F33B C63 C60 113.2(5) . .
F33B C63 F32A 106.4(5) . .
F34 C64 C62 111.3(4) . .
F34 C64 F35 106.6(4) . .
F34 C64 F36 106.5(4) . .
F35 C64 C62 113.6(4) . .
F36 C64 C62 110.8(4) . .
F36 C64 F35 107.6(4) . .
O1 Tb1 O2 143.22(11) . 2_545
O3 Tb1 O1 77.96(11) . .
O3 Tb1 O2 72.81(11) . 2_545
O3 Tb1 O4 72.86(11) . .
O3 Tb1 O5 126.43(11) . .
O3 Tb1 O6 72.65(11) . .
O3 Tb1 O7 147.79(11) . .
O3 Tb1 O8 131.78(11) . .
O4 Tb1 O1 77.65(11) . .
O4 Tb1 O2 72.82(10) . 2_545
O4 Tb1 O5 130.70(11) . .
O4 Tb1 O8 131.84(11) . .
O5 Tb1 O1 144.32(11) . .
O5 Tb1 O2 72.40(11) . 2_545
O6 Tb1 O1 94.31(10) . .
O6 Tb1 O2 97.71(10) . 2_545
O6 Tb1 O4 145.49(11) . .
O6 Tb1 O5 73.17(11) . .
O6 Tb1 O8 73.74(11) . .
O7 Tb1 O1 95.59(11) . .
O7 Tb1 O2 97.36(11) . 2_545
O7 Tb1 O4 74.93(11) . .
O7 Tb1 O5 76.10(11) . .
O7 Tb1 O6 139.57(12) . .
O7 Tb1 O8 72.68(11) . .
O8 Tb1 O1 71.18(11) . .
O8 Tb1 O2 145.59(11) . 2_545
O8 Tb1 O5 73.24(11) . .
O10 Tb2 O9 137.29(10) 2_645 .
O10 Tb2 O12 70.56(10) 2_645 .
O10 Tb2 O14 73.24(11) 2_645 .
O10 Tb2 O16 149.51(10) 2_645 .
O11 Tb2 O9 74.72(11) . .
O11 Tb2 O10 76.18(11) . 2_645
O11 Tb2 O12 73.21(11) . .
O11 Tb2 O13 150.99(11) . .
O11 Tb2 O14 128.30(11) . .
O11 Tb2 O15 72.95(11) . .
O11 Tb2 O16 125.95(11) . .
O12 Tb2 O9 71.51(10) . .
O13 Tb2 O9 94.98(11) . .
O13 Tb2 O10 95.58(11) . 2_645
O13 Tb2 O12 77.81(11) . .
O13 Tb2 O14 73.11(11) . .
O13 Tb2 O15 136.06(11) . .
O13 Tb2 O16 73.95(11) . .
O14 Tb2 O9 149.07(10) . .
O14 Tb2 O12 130.36(11) . .
O15 Tb2 O9 101.58(11) . .
O15 Tb2 O10 98.95(11) . 2_645
O15 Tb2 O12 146.08(11) . .
O15 Tb2 O14 71.91(11) . .
O15 Tb2 O16 72.62(11) . .
O16 Tb2 O9 72.95(10) . .
O16 Tb2 O12 131.80(11) . .
O16 Tb2 O14 76.30(10) . .
C1 N1 C13 112.7(4) . .
O1 N1 C1 123.7(4) . .
O1 N1 C13 122.4(4) . .
C1 N2 C12 112.5(4) . .
O2 N2 C1 124.6(4) . .
O2 N2 C12 122.2(4) . .
C33 N3 C44 112.4(4) . .
O9 N3 C33 124.7(4) . .
O9 N3 C44 121.4(4) . .
C33 N4 C45 112.4(4) . .
O10 N4 C33 124.5(4) . .
O10 N4 C45 122.4(4) . .
N1 O1 Tb1 154.1(3) . .
N2 O2 Tb1 130.5(3) . 2
C18 O3 Tb1 135.2(3) . .
C20 O4 Tb1 134.7(3) . .
C23 O5 Tb1 130.7(3) . .
C25 O6 Tb1 132.1(3) . .
C28 O7 Tb1 135.2(3) . .
C30 O8 Tb1 133.9(3) . .
N3 O9 Tb2 131.6(2) . .
N4 O10 Tb2 147.8(3) . 2_655
C50 O11 Tb2 136.2(3) . .
C52 O12 Tb2 132.9(3) . .
C57 O13 Tb2 131.4(3) . .
C55 O14 Tb2 130.6(3) . .
C60 O15 Tb2 134.0(3) . .
C62 O16 Tb2 133.0(3) . .
C5 S1 C2 90.7(2) . .
C37 S2 C34 90.3(2) . .

loop_
_geom_bond_atom_site_label_1
_geom_bond_atom_site_label_2
_geom_bond_distance
_geom_bond_site_symmetry_2
C1 C2 1.440(6) .
C1 N1 1.354(5) .
C1 N2 1.347(5) .
C2 C3 1.373(6) .
C2 S1 1.723(5) .
C3 H3 0.9500 .
C3 C4 1.423(6) .
C4 C5 1.366(6) .
C4 C6 1.475(6) .
C5 H5 0.9500 .
C5 S1 1.689(5) .
C6 C7 1.394(6) .
C6 C11 1.393(6) .
C7 H7 0.9500 .
C7 C8 1.391(6) .
C8 H8 0.9500 .
C8 C9 1.376(7) .
C9 H9 0.9500 .
C9 C10 1.372(8) .
C10 H10 0.9500 .
C10 C11 1.388(6) .
C11 H11 0.9500 .
C12 C13 1.570(7) .
C12 C14 1.504(7) .
C12 C15 1.520(6) .
C12 N2 1.501(5) .
C13 C16 1.521(6) .
C13 C17 1.518(7) .
C13 N1 1.501(6) .
C14 H14A 0.9800 .
C14 H14B 0.9800 .
C14 H14C 0.9800 .
C15 H15A 0.9800 .
C15 H15B 0.9800 .
C15 H15C 0.9800 .
C16 H16A 0.9800 .
C16 H16B 0.9800 .
C16 H16C 0.9800 .
C17 H17A 0.9800 .
C17 H17B 0.9800 .
C17 H17C 0.9800 .
C18 C19 1.401(7) .
C18 C21 1.541(7) .
C18 O3 1.243(6) .
C19 H19 0.9500 .
C19 C20 1.397(6) .
C20 C22 1.538(7) .
C20 O4 1.245(6) .
C21 F1 1.313(7) .
C21 F2 1.326(6) .
C21 F3 1.323(7) .
C22 F4 1.313(6) .
C22 F5 1.321(7) .
C22 F6 1.304(7) .
C23 C24 1.381(6) .
C23 C26 1.540(7) .
C23 O5 1.254(6) .
C24 H24 0.9500 .
C24 C25 1.391(7) .
C25 C27 1.541(6) .
C25 O6 1.240(5) .
C26 F10 1.309(6) .
C26 F11 1.328(6) .
C26 F12 1.316(6) .
C27 F7 1.324(6) .
C27 F8 1.333(6) .
C27 F9 1.353(5) .
C28 C29 1.387(7) .
C28 C31 1.523(7) .
C28 O7 1.265(6) .
C29 H29 0.9500 .
C29 C30 1.391(6) .
C30 C32 1.523(7) .
C30 O8 1.242(5) .
C31 F13 1.330(6) .
C31 F14 1.329(6) .
C31 F15 1.314(6) .
C32 F16 1.333(6) .
C32 F17 1.333(6) .
C32 F18 1.311(6) .
C33 C34 1.433(6) .
C33 N3 1.349(5) .
C33 N4 1.347(6) .
C34 C35 1.372(6) .
C34 S2 1.737(5) .
C35 H35 0.9500 .
C35 C36 1.404(6) .
C36 C37 1.369(6) .
C36 C38 1.487(6) .
C37 H37 0.9500 .
C37 S2 1.697(5) .
C38 C39 1.392(6) .
C38 C43 1.385(6) .
C39 H39 0.9500 .
C39 C40 1.386(6) .
C40 H40 0.9500 .
C40 C41 1.377(7) .
C41 H41 0.9500 .
C41 C42 1.377(7) .
C42 H42 0.9500 .
C42 C43 1.384(6) .
C43 H43 0.9500 .
C44 C45 1.555(6) .
C44 C46 1.533(6) .
C44 C47 1.518(6) .
C44 N3 1.491(5) .
C45 C48 1.503(6) .
C45 C49 1.529(6) .
C45 N4 1.518(6) .
C46 H46A 0.9800 .
C46 H46B 0.9800 .
C46 H46C 0.9800 .
C47 H47A 0.9800 .
C47 H47B 0.9800 .
C47 H47C 0.9800 .
C48 H48A 0.9800 .
C48 H48B 0.9800 .
C48 H48C 0.9800 .
C49 H49A 0.9800 .
C49 H49B 0.9800 .
C49 H49C 0.9800 .
C50 C51 1.394(7) .
C50 C53 1.517(7) .
C50 O11 1.256(5) .
C51 H51 0.9500 .
C51 C52 1.390(7) .
C52 C54 1.532(7) .
C52 O12 1.248(5) .
C53 F19 1.312(6) .
C53 F20 1.327(6) .
C53 F21 1.348(7) .
C54 F22 1.315(6) .
C54 F23 1.323(6) .
C54 F24 1.325(6) .
C55 C56 1.376(6) .
C55 C58 1.544(7) .
C55 O14 1.269(5) .
C56 H56 0.9500 .
C56 C57 1.388(6) .
C57 C59 1.513(7) .
C57 O13 1.263(5) .
C58 F25A 1.406(9) .
C58 F25B 1.250(8) .
C58 F26A 1.308(11) .
C58 F26B 1.280(10) .
C58 F27A 1.295(8) .
C58 F27B 1.402(8) .
C59 F28A 1.304(10) .
C59 F28B 1.308(12) .
C59 F29A 1.487(8) .
C59 F29B 1.245(8) .
C59 F30A 1.551(9) .
C59 F30B 1.256(7) .
C60 C61 1.387(7) .
C60 C63 1.548(7) .
C60 O15 1.249(5) .
C61 H61 0.9500 .
C61 C62 1.373(7) .
C62 C64 1.542(7) .
C62 O16 1.253(5) .
C63 F31A 1.304(6) .
C63 F31B 1.350(15) .
C63 F32A 1.313(6) .
C63 F32B 1.324(15) .
C63 F33A 1.340(15) .
C63 F33B 1.312(6) .
C64 F34 1.328(6) .
C64 F35 1.335(5) .
C64 F36 1.331(6) .
Tb1 O1 2.396(3) .
Tb1 O2 2.420(3) 2_545
Tb1 O3 2.331(3) .
Tb1 O4 2.366(3) .
Tb1 O5 2.390(3) .
Tb1 O6 2.346(3) .
Tb1 O7 2.336(3) .
Tb1 O8 2.373(3) .
Tb2 O9 2.415(3) .
Tb2 O10 2.360(3) 2_645
Tb2 O11 2.330(3) .
Tb2 O12 2.396(3) .
Tb2 O13 2.348(3) .
Tb2 O14 2.372(3) .
Tb2 O15 2.357(3) .
Tb2 O16 2.365(3) .
N1 O1 1.286(5) .
N2 O2 1.294(4) .
N3 O9 1.300(4) .
N4 O10 1.291(4) .

loop_
_geom_torsion_atom_site_label_1
_geom_torsion_atom_site_label_2
_geom_torsion_atom_site_label_3
_geom_torsion_atom_site_label_4
_geom_torsion
_geom_torsion_site_symmetry_4
C1 C2 C3 C4 -176.9(4) .
C1 C2 S1 C5 178.0(4) .
C1 N1 O1 Tb1 -121.8(6) .
C1 N2 O2 Tb1 -89.2(5) 2
C2 C1 N1 C13 173.2(4) .
C2 C1 N1 O1 5.7(7) .
C2 C1 N2 C12 166.1(5) .
C2 C1 N2 O2 -4.4(8) .
C2 C3 C4 C5 -1.3(6) .
C2 C3 C4 C6 -179.1(4) .
C3 C2 S1 C5 0.6(4) .
C3 C4 C5 S1 1.8(6) .
C3 C4 C6 C7 23.8(8) .
C3 C4 C6 C11 -160.5(5) .
C4 C5 S1 C2 -1.4(5) .
C4 C6 C7 C8 174.8(5) .
C4 C6 C11 C10 -174.6(5) .
C5 C4 C6 C7 -153.7(5) .
C5 C4 C6 C11 22.0(8) .
C6 C4 C5 S1 179.7(4) .
C6 C7 C8 C9 -0.5(8) .
C7 C6 C11 C10 1.3(8) .
C7 C8 C9 C10 1.7(8) .
C8 C9 C10 C11 -1.4(9) .
C9 C10 C11 C6 -0.1(8) .
C11 C6 C7 C8 -1.0(7) .
C12 C13 N1 C1 21.9(5) .
C12 C13 N1 O1 -170.4(4) .
C12 N2 O2 Tb1 101.1(5) 2
C13 C12 N2 C1 27.5(5) .
C13 C12 N2 O2 -161.7(4) .
C13 N1 O1 Tb1 71.8(8) .
C14 C12 C13 C16 -31.9(6) .
C14 C12 C13 C17 -160.5(4) .
C14 C12 C13 N1 86.2(5) .
C14 C12 N2 C1 -91.4(5) .
C14 C12 N2 O2 79.4(5) .
C15 C12 C13 C16 97.7(5) .
C15 C12 C13 C17 -30.9(6) .
C15 C12 C13 N1 -144.2(4) .
C15 C12 N2 C1 147.6(4) .
C15 C12 N2 O2 -41.5(6) .
C16 C13 N1 C1 143.0(4) .
C16 C13 N1 O1 -49.3(6) .
C17 C13 N1 C1 -96.3(5) .
C17 C13 N1 O1 71.4(5) .
C18 C19 C20 C22 -178.8(5) .
C18 C19 C20 O4 -0.4(8) .
C19 C18 C21 F1 8.9(8) .
C19 C18 C21 F2 -112.4(6) .
C19 C18 C21 F3 131.8(6) .
C19 C18 O3 Tb1 4.6(9) .
C19 C20 C22 F4 -13.6(8) .
C19 C20 C22 F5 105.6(6) .
C19 C20 C22 F6 -135.4(5) .
C19 C20 O4 Tb1 -3.9(8) .
C21 C18 C19 C20 177.7(5) .
C21 C18 O3 Tb1 -173.1(3) .
C22 C20 O4 Tb1 174.6(3) .
C23 C24 C25 C27 -179.6(5) .
C23 C24 C25 O6 0.2(9) .
C24 C23 C26 F10 126.0(5) .
C24 C23 C26 F11 -116.4(5) .
C24 C23 C26 F12 3.0(8) .
C24 C23 O5 Tb1 -16.2(8) .
C24 C25 C27 F7 -177.6(4) .
C24 C25 C27 F8 -55.8(6) .
C24 C25 C27 F9 62.3(6) .
C24 C25 O6 Tb1 18.7(8) .
C26 C23 C24 C25 179.8(5) .
C26 C23 O5 Tb1 162.9(3) .
C27 C25 O6 Tb1 -161.5(3) .
C28 C29 C30 C32 -177.5(5) .
C28 C29 C30 O8 0.7(8) .
C29 C28 C31 F13 116.0(6) .
C29 C28 C31 F14 -3.4(7) .
C29 C28 C31 F15 -124.4(5) .
C29 C28 O7 Tb1 4.0(8) .
C29 C30 C32 F16 -21.6(7) .
C29 C30 C32 F17 96.9(5) .
C29 C30 C32 F18 -144.0(5) .
C29 C30 O8 Tb1 -12.2(8) .
C31 C28 C29 C30 -175.3(5) .
C31 C28 O7 Tb1 -177.0(3) .
C32 C30 O8 Tb1 165.9(3) .
C33 C34 C35 C36 175.1(4) .
C33 C34 S2 C37 -175.7(4) .
C33 N3 O9 Tb2 -87.7(5) .
C33 N4 O10 Tb2 -115.6(5) 2_655
C34 C33 N3 C44 161.1(4) .
C34 C33 N3 O9 -5.2(7) .
C34 C33 N4 C45 177.0(4) .
C34 C33 N4 O10 6.8(7) .
C34 C35 C36 C37 -0.3(6) .
C34 C35 C36 C38 179.1(4) .
C35 C34 S2 C37 -0.6(4) .
C35 C36 C37 S2 -0.2(5) .
C35 C36 C38 C39 25.8(7) .
C35 C36 C38 C43 -156.9(5) .
C36 C37 S2 C34 0.5(4) .
C36 C38 C39 C40 175.6(4) .
C36 C38 C43 C42 -175.2(4) .
C37 C36 C38 C39 -154.9(5) .
C37 C36 C38 C43 22.4(7) .
C38 C36 C37 S2 -179.6(3) .
C38 C39 C40 C41 0.7(8) .
C39 C38 C43 C42 2.1(7) .
C39 C40 C41 C42 0.0(8) .
C40 C41 C42 C43 0.4(8) .
C41 C42 C43 C38 -1.4(8) .
C43 C38 C39 C40 -1.7(7) .
C44 C45 N4 C33 23.4(5) .
C44 C45 N4 O10 -166.2(4) .
C44 N3 O9 Tb2 107.1(4) .
C45 C44 N3 C33 29.7(5) .
C45 C44 N3 O9 -163.5(4) .
C45 N4 O10 Tb2 75.1(6) 2_655
C46 C44 C45 C48 -36.9(6) .
C46 C44 C45 C49 -167.1(4) .
C46 C44 C45 N4 81.5(4) .
C46 C44 N3 C33 -87.0(4) .
C46 C44 N3 O9 79.8(5) .
C47 C44 C45 C48 93.7(5) .
C47 C44 C45 C49 -36.5(6) .
C47 C44 C45 N4 -147.9(4) .
C47 C44 N3 C33 151.2(4) .
C47 C44 N3 O9 -42.0(6) .
C48 C45 N4 C33 145.5(4) .
C48 C45 N4 O10 -44.0(6) .
C49 C45 N4 C33 -93.7(4) .
C49 C45 N4 O10 76.8(5) .
C50 C51 C52 C54 176.9(5) .
C50 C51 C52 O12 -3.3(9) .
C51 C50 C53 F19 -135.1(5) .
C51 C50 C53 F20 -10.4(8) .
C51 C50 C53 F21 107.8(6) .
C51 C50 O11 Tb2 4.6(8) .
C51 C52 C54 F22 118.3(6) .
C51 C52 C54 F23 -3.5(7) .
C51 C52 C54 F24 -123.8(5) .
C51 C52 O12 Tb2 -1.7(8) .
C53 C50 C51 C52 -176.1(5) .
C53 C50 O11 Tb2 -177.2(3) .
C54 C52 O12 Tb2 178.1(3) .
C55 C56 C57 C59 -175.2(5) .
C55 C56 C57 O13 2.6(9) .
C56 C55 C58 F25A 78.7(8) .
C56 C55 C58 F25B 32.7(11) .
C56 C55 C58 F26A 163.7(8) .
C56 C55 C58 F26B -165.1(8) .
C56 C55 C58 F27A -32.9(10) .
C56 C55 C58 F27B -85.6(8) .
C56 C55 O14 Tb2 -22.0(7) .
C56 C57 C59 F28A -157.5(7) .
C56 C57 C59 F28B -168.3(8) .
C56 C57 C59 F29A 93.6(6) .
C56 C57 C59 F29B 43.9(9) .
C56 C57 C59 F30A -63.1(7) .
C56 C57 C59 F30B -18.5(9) .
C56 C57 O13 Tb2 18.6(8) .
C58 C55 C56 C57 -180.0(5) .
C58 C55 O14 Tb2 157.3(3) .
C59 C57 O13 Tb2 -163.5(4) .
C60 C61 C62 C64 178.7(5) .
C60 C61 C62 O16 0.8(9) .
C61 C60 C63 F31A 127.6(6) .
C61 C60 C63 F31B -178.8(15) .
C61 C60 C63 F32A -113.4(6) .
C61 C60 C63 F32B -58.8(17) .
C61 C60 C63 F33A 61.2(17) .
C61 C60 C63 F33B 5.2(8) .
C61 C60 O15 Tb2 6.9(8) .
C61 C62 C64 F34 -107.9(5) .
C61 C62 C64 F35 12.5(7) .
C61 C62 C64 F36 133.8(5) .
C61 C62 O16 Tb2 -15.3(8) .
C63 C60 C61 C62 -176.3(5) .
C63 C60 O15 Tb2 -173.2(3) .
C64 C62 O16 Tb2 166.7(3) .
N1 C1 C2 C3 165.8(5) .
N1 C1 C2 S1 -11.1(7) .
N1 C1 N2 C12 -15.0(5) .
N1 C1 N2 O2 174.4(4) .
N2 C1 C2 C3 -15.5(8) .
N2 C1 C2 S1 167.5(4) .
N2 C1 N1 C13 -5.6(5) .
N2 C1 N1 O1 -173.2(4) .
N2 C12 C13 C16 -145.0(4) .
N2 C12 C13 C17 86.4(5) .
N2 C12 C13 N1 -26.9(4) .
N3 C33 C34 C35 173.0(5) .
N3 C33 C34 S2 -12.8(6) .
N3 C33 N4 C45 -6.0(5) .
N3 C33 N4 O10 -176.2(4) .
N3 C44 C45 C48 -147.1(4) .
N3 C44 C45 C49 82.7(4) .
N3 C44 C45 N4 -28.7(4) .
N4 C33 C34 C35 -10.5(8) .
N4 C33 C34 S2 163.6(4) .
N4 C33 N3 C44 -16.0(5) .
N4 C33 N3 O9 177.7(4) .
O3 C18 C19 C20 0.1(9) .
O3 C18 C21 F1 -173.1(5) .
O3 C18 C21 F2 65.6(7) .
O3 C18 C21 F3 -50.1(7) .
O4 C20 C22 F4 167.8(5) .
O4 C20 C22 F5 -73.1(6) .
O4 C20 C22 F6 45.9(7) .
O5 C23 C24 C25 -1.2(9) .
O5 C23 C26 F10 -53.1(6) .
O5 C23 C26 F11 64.5(6) .
O5 C23 C26 F12 -176.2(5) .
O6 C25 C27 F7 2.6(6) .
O6 C25 C27 F8 124.4(5) .
O6 C25 C27 F9 -117.5(5) .
O7 C28 C29 C30 3.6(8) .
O7 C28 C31 F13 -63.0(6) .
O7 C28 C31 F14 177.6(5) .
O7 C28 C31 F15 56.5(6) .
O8 C30 C32 F16 160.0(4) .
O8 C30 C32 F17 -81.5(6) .
O8 C30 C32 F18 37.6(7) .
O11 C50 C51 C52 2.0(9) .
O11 C50 C53 F19 46.6(7) .
O11 C50 C53 F20 171.3(5) .
O11 C50 C53 F21 -70.5(6) .
O12 C52 C54 F22 -61.5(6) .
O12 C52 C54 F23 176.7(4) .
O12 C52 C54 F24 56.4(6) .
O13 C57 C59 F28A 24.4(8) .
O13 C57 C59 F28B 13.5(10) .
O13 C57 C59 F29A -84.6(6) .
O13 C57 C59 F29B -134.3(7) .
O13 C57 C59 F30A 118.8(5) .
O13 C57 C59 F30B 163.4(6) .
O14 C55 C56 C57 -0.6(8) .
O14 C55 C58 F25A -100.8(7) .
O14 C55 C58 F25B -146.7(10) .
O14 C55 C58 F26A -15.8(9) .
O14 C55 C58 F26B 15.4(10) .
O14 C55 C58 F27A 147.6(8) .
O14 C55 C58 F27B 94.9(7) .
O15 C60 C61 C62 3.6(9) .
O15 C60 C63 F31A -52.3(7) .
O15 C60 C63 F31B 1.3(16) .
O15 C60 C63 F32A 66.7(6) .
O15 C60 C63 F32B 121.3(16) .
O15 C60 C63 F33A -118.7(17) .
O15 C60 C63 F33B -174.7(5) .
O16 C62 C64 F34 70.3(6) .
O16 C62 C64 F35 -169.3(4) .
O16 C62 C64 F36 -48.0(6) .
S1 C2 C3 C4 0.3(5) .
S2 C34 C35 C36 0.6(5) .

loop_
_smtbx_masks_void_nr
_smtbx_masks_void_average_x
_smtbx_masks_void_average_y
_smtbx_masks_void_average_z
_smtbx_masks_void_volume
_smtbx_masks_void_count_electrons
1 0.000 -0.818 0.000 379.1 36.8
2 0.000 -0.990 0.500 379.1 36.8
3 0.450 0.002 0.908 13.6 0.0
4 0.450 0.498 0.408 13.6 0.0
5 0.550 -0.002 0.092 13.6 0.0
6 0.550 0.502 0.592 13.6 0.0
